data_2234346
loop_
_publ_author_name
'Shen, Jin'
'Qian, Jing-Jing'
'Gu, Jian-Ming'
'Hu, Xiu-Rong'

_publ_section_title
;
 Marbofloxacin
;
_journal_coeditor_code NR2019
_journal_issue 4
_journal_name_full 'Acta Crystallographica Section E'
_journal_page_first o998
_journal_page_last o999
_journal_paper_doi 10.1107/S1600536812009312
_journal_volume 68
_journal_year 2012
_chemical_formula_moiety 'C17 H19 F N4 O4'
_chemical_formula_sum 'C17 H19 F N4 O4'
_chemical_formula_weight 362.36
_chemical_name_common
;
9-fluoro-2,3-dihydro-3-methyl-10-(4-methylpiperazin-1-yl)-
7-oxo-7<i>H</i>-pyrido[1,2,3-<i>ij</i>][1,2,4]benzoxadiazine-6-carboxylic acid
;
_chemical_name_systematic
;
7-fluoro-2-methyl-6-(4-methylpiperazin-1-yl)-10-oxo-4-oxa-1,2-
diazatricyclo[7.3.1.0^5,13^]trideca-5,7,9(13),11-tetraene-11-carboxylic acid
;
_space_group_IT_number 2
_symmetry_cell_setting triclinic
_symmetry_space_group_name_Hall '-P 1'
_symmetry_space_group_name_H-M 'P -1'
_atom_sites_solution_hydrogens geom
_atom_sites_solution_primary direct
_atom_sites_solution_secondary difmap
_cell_angle_alpha 91.65(3)
_cell_angle_beta 99.65(3)
_cell_angle_gamma 115.091(10)
_cell_formula_units_Z 2
_cell_length_a 8.0145(5)
_cell_length_b 8.9218(6)
_cell_length_c 13.0874(8)
_cell_measurement_reflns_used 4017
_cell_measurement_temperature 296.0(10)
_cell_measurement_theta_max 27.4
_cell_measurement_theta_min 3.1
_cell_volume 830.26(16)
_computing_cell_refinement 'PROCESS-AUTO  (Rigaku, 2006)'
_computing_data_collection 'PROCESS-AUTO  (Rigaku, 2006)'
_computing_data_reduction 'CrystalStructure (Rigaku, 2007)'
_computing_molecular_graphics 'Ortep3 for windows (Farrugia, 1997)'
_computing_publication_material 'WinGX (Farrugia, 1999)'
_computing_structure_refinement 'SHELXL-97 (Sheldrick, 2008)'
_computing_structure_solution 'SHELXS-97 (Sheldrick, 2008)'
_diffrn_ambient_temperature 296.0(10)
_diffrn_detector_area_resol_mean 10.00
_diffrn_measured_fraction_theta_full 0.998
_diffrn_measured_fraction_theta_max 0.998
_diffrn_measurement_device_type 'Rigaku RAXIS-RAPID/ZJUG'
_diffrn_measurement_method \w
_diffrn_radiation_monochromator graphite
_diffrn_radiation_source 'rolling anode'
_diffrn_radiation_type MoK\a
_diffrn_radiation_wavelength 0.71073
_diffrn_reflns_av_R_equivalents 0.0523
_diffrn_reflns_av_sigmaI/netI 0.0758
_diffrn_reflns_limit_h_max 9
_diffrn_reflns_limit_h_min -9
_diffrn_reflns_limit_k_max 10
_diffrn_reflns_limit_k_min -10
_diffrn_reflns_limit_l_max 15
_diffrn_reflns_limit_l_min -15
_diffrn_reflns_number 6601
_diffrn_reflns_theta_full 25.01
_diffrn_reflns_theta_max 25.01
_diffrn_reflns_theta_min 3.14
_exptl_absorpt_coefficient_mu 0.113
_exptl_absorpt_correction_T_max 0.9965
_exptl_absorpt_correction_T_min 0.9559
_exptl_absorpt_correction_type multi-scan
_exptl_absorpt_process_details '(Higashi, 1995)'
_exptl_crystal_colour yellow
_exptl_crystal_density_diffrn 1.449
_exptl_crystal_density_method 'not measured'
_exptl_crystal_description plates
_exptl_crystal_F_000 380
_exptl_crystal_size_max 0.31
_exptl_crystal_size_mid 0.13
_exptl_crystal_size_min 0.03
_refine_diff_density_max 0.286
_refine_diff_density_min -0.337
_refine_ls_extinction_method none
_refine_ls_goodness_of_fit_ref 1.000
_refine_ls_hydrogen_treatment mixed
_refine_ls_matrix_type full
_refine_ls_number_parameters 241
_refine_ls_number_reflns 2925
_refine_ls_number_restraints 1
_refine_ls_restrained_S_all 1.000
_refine_ls_R_factor_all 0.1267
_refine_ls_R_factor_gt 0.0554
_refine_ls_shift/su_max 0.000
_refine_ls_shift/su_mean 0.000
_refine_ls_structure_factor_coef Fsqd
_refine_ls_weighting_details 'calc w=1/[\s^2^(Fo^2^)+(0.0720P)^2^+0.8525P] where P=(Fo^2^+2Fc^2^)/3'
_refine_ls_weighting_scheme calc
_refine_ls_wR_factor_gt 0.1241
_refine_ls_wR_factor_ref 0.2025
_reflns_number_gt 1428
_reflns_number_total 2925
_reflns_threshold_expression >2sigma(I)
_cod_data_source_file nr2019.cif
_cod_data_source_block I
_cod_database_code 2234346
_cod_database_fobs_code 2234346

loop_
_symmetry_equiv_pos_as_xyz
'x, y, z'
'-x, -y, -z'

loop_
_atom_site_type_symbol
_atom_site_label
_atom_site_fract_x
_atom_site_fract_y
_atom_site_fract_z
_atom_site_U_iso_or_equiv
_atom_site_adp_type
_atom_site_calc_flag
_atom_site_refinement_flags
_atom_site_occupancy
_atom_site_symmetry_multiplicity
F F1 0.2105(3) 0.1945(3) 0.64667(19) 0.0642(7) Uani d . 1 1
O O1 0.2871(5) 0.7762(4) 1.0967(2) 0.0680(9) Uani d D 1 1
H H1 0.230(6) 0.693(4) 1.053(3) 0.09(2) Uiso d D 1 1
O O2 0.5831(5) 0.9686(4) 1.1352(2) 0.0732(10) Uani d . 1 1
O O3 0.1921(4) 0.5352(4) 0.9550(2) 0.0594(8) Uani d . 1 1
O O4 0.8358(3) 0.6152(3) 0.7475(2) 0.0539(8) Uani d . 1 1
N N1 0.9081(4) 0.8423(4) 0.8761(3) 0.0499(9) Uani d . 1 1
N N2 0.7233(4) 0.7572(4) 0.8983(2) 0.0455(8) Uani d . 1 1
N N3 0.5854(4) 0.3404(4) 0.6136(2) 0.0494(9) Uani d . 1 1
N N4 0.7031(5) 0.1924(4) 0.4634(3) 0.0551(9) Uani d . 1 1
C C1 0.4644(7) 0.8439(6) 1.0818(3) 0.0576(11) Uani d . 1 1
C C2 0.5010(5) 0.7549(5) 0.9964(3) 0.0451(10) Uani d . 1 1
C C3 0.3568(6) 0.6070(5) 0.9367(3) 0.0467(10) Uani d . 1 1
C C4 0.4097(5) 0.5369(4) 0.8514(3) 0.0414(9) Uani d . 1 1
C C5 0.2802(5) 0.3970(5) 0.7853(3) 0.0475(10) Uani d . 1 1
H H5 0.1554 0.3464 0.7926 0.057 Uiso calc R 1 1
C C6 0.3386(5) 0.3344(5) 0.7091(3) 0.0484(10) Uani d . 1 1
C C7 0.5238(5) 0.4014(4) 0.6918(3) 0.0436(9) Uani d . 1 1
C C8 0.6516(5) 0.5420(5) 0.7594(3) 0.0441(9) Uani d . 1 1
C C9 0.9600(5) 0.7160(5) 0.8421(3) 0.0557(11) Uani d . 1 1
H H9A 0.9574 0.6446 0.8969 0.067 Uiso calc R 1 1
H H9B 1.0876 0.7688 0.8302 0.067 Uiso calc R 1 1
C C10 0.6778(5) 0.8265(5) 0.9749(3) 0.0463(10) Uani d . 1 1
H H10 0.7678 0.9247 1.0140 0.056 Uiso calc R 1 1
C C11 0.5951(5) 0.6118(4) 0.8364(3) 0.0400(9) Uani d . 1 1
C C12 0.9089(7) 0.9603(5) 0.7983(4) 0.0665(13) Uani d . 1 1
H H12A 0.8252 0.8996 0.7343 0.100 Uiso calc R 1 1
H H12B 1.0339 1.0196 0.7856 0.100 Uiso calc R 1 1
H H12C 0.8681 1.0380 0.8246 0.100 Uiso calc R 1 1
C C13 0.4605(6) 0.2587(6) 0.5132(3) 0.0628(12) Uani d . 1 1
H H13A 0.3799 0.3129 0.4920 0.075 Uiso calc R 1 1
H H13B 0.3817 0.1428 0.5190 0.075 Uiso calc R 1 1
C C14 0.5809(7) 0.2709(6) 0.4340(3) 0.0684(13) Uani d . 1 1
H H14A 0.5007 0.2181 0.3667 0.082 Uiso calc R 1 1
H H14B 0.6560 0.3872 0.4272 0.082 Uiso calc R 1 1
C C15 0.8245(6) 0.2699(6) 0.5640(3) 0.0651(13) Uani d . 1 1
H H15A 0.9056 0.3855 0.5587 0.078 Uiso calc R 1 1
H H15B 0.9034 0.2138 0.5841 0.078 Uiso calc R 1 1
C C16 0.7106(6) 0.2613(5) 0.6461(3) 0.0546(11) Uani d . 1 1
H H16A 0.6367 0.1459 0.6557 0.065 Uiso calc R 1 1
H H16B 0.7939 0.3180 0.7120 0.065 Uiso calc R 1 1
C C17 0.8116(7) 0.1965(6) 0.3831(4) 0.0840(17) Uani d . 1 1
H H17A 0.7272 0.1399 0.3185 0.126 Uiso calc R 1 1
H H17B 0.8906 0.1422 0.4042 0.126 Uiso calc R 1 1
H H17C 0.8881 0.3101 0.3740 0.126 Uiso calc R 1 1

loop_
_atom_site_aniso_label
_atom_site_aniso_U_11
_atom_site_aniso_U_22
_atom_site_aniso_U_33
_atom_site_aniso_U_12
_atom_site_aniso_U_13
_atom_site_aniso_U_23
F1 0.0504(14) 0.0478(13) 0.0771(17) 0.0064(11) 0.0123(12) -0.0136(12)
O1 0.077(2) 0.081(2) 0.0573(19) 0.0394(19) 0.0278(17) 0.0012(18)
O2 0.084(2) 0.072(2) 0.0611(19) 0.0311(18) 0.0186(17) -0.0087(17)
O3 0.0514(17) 0.0659(18) 0.0658(19) 0.0245(15) 0.0267(15) 0.0086(15)
O4 0.0438(15) 0.0543(16) 0.0548(17) 0.0115(13) 0.0164(13) -0.0057(13)
N1 0.0444(19) 0.0450(18) 0.056(2) 0.0129(15) 0.0172(16) 0.0015(16)
N2 0.0415(18) 0.0460(18) 0.0441(18) 0.0137(15) 0.0112(14) 0.0023(15)
N3 0.053(2) 0.060(2) 0.0391(17) 0.0302(17) 0.0041(15) -0.0071(15)
N4 0.067(2) 0.0451(19) 0.052(2) 0.0196(17) 0.0221(17) -0.0016(16)
C1 0.066(3) 0.068(3) 0.051(3) 0.038(2) 0.020(2) 0.010(2)
C2 0.059(3) 0.048(2) 0.036(2) 0.029(2) 0.0121(18) 0.0061(17)
C3 0.051(2) 0.053(2) 0.044(2) 0.0278(19) 0.0146(19) 0.0114(19)
C4 0.049(2) 0.0373(19) 0.040(2) 0.0200(17) 0.0092(17) 0.0053(16)
C5 0.042(2) 0.045(2) 0.055(2) 0.0169(18) 0.0115(18) 0.0051(19)
C6 0.042(2) 0.038(2) 0.056(2) 0.0102(17) 0.0063(18) -0.0031(18)
C7 0.051(2) 0.0363(19) 0.046(2) 0.0205(17) 0.0110(18) 0.0056(17)
C8 0.042(2) 0.046(2) 0.044(2) 0.0186(17) 0.0121(17) 0.0003(18)
C9 0.042(2) 0.057(2) 0.059(3) 0.0149(19) 0.0090(19) -0.007(2)
C10 0.054(2) 0.048(2) 0.038(2) 0.0236(19) 0.0104(18) -0.0031(17)
C11 0.041(2) 0.0352(18) 0.0396(19) 0.0131(16) 0.0082(16) 0.0025(16)
C12 0.069(3) 0.058(3) 0.068(3) 0.018(2) 0.025(2) 0.010(2)
C13 0.066(3) 0.068(3) 0.052(3) 0.031(2) 0.001(2) -0.010(2)
C14 0.083(3) 0.070(3) 0.049(3) 0.032(3) 0.010(2) -0.001(2)
C15 0.063(3) 0.079(3) 0.057(3) 0.034(2) 0.015(2) -0.005(2)
C16 0.063(3) 0.061(3) 0.053(2) 0.038(2) 0.015(2) 0.005(2)
C17 0.098(4) 0.073(3) 0.074(3) 0.021(3) 0.048(3) -0.007(3)

loop_
_atom_type_symbol
_atom_type_description
_atom_type_scat_dispersion_real
_atom_type_scat_dispersion_imag
_atom_type_scat_source
C C 0.0033 0.0016 'International Tables Vol C Tables 4.2.6.8 and 6.1.1.4'
H H 0.0000 0.0000 'International Tables Vol C Tables 4.2.6.8 and 6.1.1.4'
N N 0.0061 0.0033 'International Tables Vol C Tables 4.2.6.8 and 6.1.1.4'
O O 0.0106 0.0060 'International Tables Vol C Tables 4.2.6.8 and 6.1.1.4'
F F 0.0171 0.0103 'International Tables Vol C Tables 4.2.6.8 and 6.1.1.4'

loop_
_geom_angle_atom_site_label_1
_geom_angle_atom_site_label_2
_geom_angle_atom_site_label_3
_geom_angle
C1 O1 H1 106(4)
C8 O4 C9 111.3(3)
N2 N1 C9 106.7(3)
N2 N1 C12 109.9(3)
C9 N1 C12 113.8(3)
C10 N2 C11 122.3(3)
C10 N2 N1 118.4(3)
C11 N2 N1 119.1(3)
C7 N3 C13 121.3(3)
C7 N3 C16 117.4(3)
C13 N3 C16 110.8(3)
C14 N4 C15 110.1(3)
C14 N4 C17 111.2(4)
C15 N4 C17 111.6(4)
O2 C1 O1 120.9(4)
O2 C1 C2 123.9(4)
O1 C1 C2 115.2(4)
C10 C2 C3 121.6(3)
C10 C2 C1 116.6(3)
C3 C2 C1 121.7(4)
O3 C3 C2 123.6(3)
O3 C3 C4 120.3(3)
C2 C3 C4 116.0(3)
C5 C4 C11 118.8(3)
C5 C4 C3 121.6(4)
C11 C4 C3 119.6(3)
C6 C5 C4 119.0(4)
C6 C5 H5 120.5
C4 C5 H5 120.5
F1 C6 C5 118.2(3)
F1 C6 C7 117.0(3)
C5 C6 C7 124.8(3)
N3 C7 C8 119.3(3)
N3 C7 C6 125.6(3)
C8 C7 C6 115.1(3)
O4 C8 C7 118.6(3)
O4 C8 C11 119.9(3)
C7 C8 C11 121.5(3)
N1 C9 O4 112.4(3)
N1 C9 H9A 109.1
O4 C9 H9A 109.1
N1 C9 H9B 109.1
O4 C9 H9B 109.1
H9A C9 H9B 107.9
N2 C10 C2 121.0(3)
N2 C10 H10 119.5
C2 C10 H10 119.5
N2 C11 C4 119.3(3)
N2 C11 C8 120.0(3)
C4 C11 C8 120.7(3)
N1 C12 H12A 109.5
N1 C12 H12B 109.5
H12A C12 H12B 109.5
N1 C12 H12C 109.5
H12A C12 H12C 109.5
H12B C12 H12C 109.5
N3 C13 C14 108.0(4)
N3 C13 H13A 110.1
C14 C13 H13A 110.1
N3 C13 H13B 110.1
C14 C13 H13B 110.1
H13A C13 H13B 108.4
N4 C14 C13 111.6(4)
N4 C14 H14A 109.3
C13 C14 H14A 109.3
N4 C14 H14B 109.3
C13 C14 H14B 109.3
H14A C14 H14B 108.0
N4 C15 C16 111.0(4)
N4 C15 H15A 109.4
C16 C15 H15A 109.4
N4 C15 H15B 109.4
C16 C15 H15B 109.4
H15A C15 H15B 108.0
N3 C16 C15 109.4(4)
N3 C16 H16A 109.8
C15 C16 H16A 109.8
N3 C16 H16B 109.8
C15 C16 H16B 109.8
H16A C16 H16B 108.2
N4 C17 H17A 109.5
N4 C17 H17B 109.5
H17A C17 H17B 109.5
N4 C17 H17C 109.5
H17A C17 H17C 109.5
H17B C17 H17C 109.5

loop_
_geom_bond_atom_site_label_1
_geom_bond_atom_site_label_2
_geom_bond_distance
F1 C6 1.361(4)
O1 C1 1.339(5)
O1 H1 0.83(3)
O2 C1 1.210(5)
O3 C3 1.267(4)
O4 C8 1.377(4)
O4 C9 1.448(4)
N1 N2 1.434(4)
N1 C9 1.439(5)
N1 C12 1.484(6)
N2 C10 1.341(4)
N2 C11 1.387(4)
N3 C7 1.397(4)
N3 C13 1.465(5)
N3 C16 1.470(5)
N4 C14 1.438(6)
N4 C15 1.451(5)
N4 C17 1.464(5)
C1 C2 1.491(5)
C2 C10 1.368(5)
C2 C3 1.425(5)
C3 C4 1.470(5)
C4 C5 1.387(5)
C4 C11 1.399(5)
C5 C6 1.368(5)
C5 H5 0.9300
C6 C7 1.407(5)
C7 C8 1.395(5)
C8 C11 1.401(5)
C9 H9A 0.9700
C9 H9B 0.9700
C10 H10 0.9300
C12 H12A 0.9600
C12 H12B 0.9600
C12 H12C 0.9600
C13 C14 1.507(6)
C13 H13A 0.9700
C13 H13B 0.9700
C14 H14A 0.9700
C14 H14B 0.9700
C15 C16 1.506(5)
C15 H15A 0.9700
C15 H15B 0.9700
C16 H16A 0.9700
C16 H16B 0.9700
C17 H17A 0.9600
C17 H17B 0.9600
C17 H17C 0.9600

loop_
_geom_hbond_atom_site_label_D
_geom_hbond_atom_site_label_H
_geom_hbond_atom_site_label_A
_geom_hbond_site_symmetry_A
_geom_hbond_distance_DH
_geom_hbond_distance_HA
_geom_hbond_distance_DA
_geom_hbond_angle_DHA
O1 H1 O3 . 0.83(3) 1.77(2) 2.560(4) 159(5)
C12 H12B F1 1_665 0.96 2.62 3.422(3) 140(4)
C15 H15B F1 1_655 0.97 2.54 3.446(3) 155(5)

loop_
_geom_torsion_atom_site_label_1
_geom_torsion_atom_site_label_2
_geom_torsion_atom_site_label_3
_geom_torsion_atom_site_label_4
_geom_torsion
C9 N1 N2 C10 147.4(4)
C12 N1 N2 C10 -88.8(4)
C9 N1 N2 C11 -36.1(5)
C12 N1 N2 C11 87.7(4)
O2 C1 C2 C10 -3.8(7)
O1 C1 C2 C10 176.1(4)
O2 C1 C2 C3 179.1(4)
O1 C1 C2 C3 -1.0(6)
C10 C2 C3 O3 178.9(4)
C1 C2 C3 O3 -4.2(6)
C10 C2 C3 C4 0.0(6)
C1 C2 C3 C4 177.0(4)
O3 C3 C4 C5 3.6(6)
C2 C3 C4 C5 -177.5(4)
O3 C3 C4 C11 -176.1(4)
C2 C3 C4 C11 2.8(5)
C11 C4 C5 C6 1.5(6)
C3 C4 C5 C6 -178.2(4)
C4 C5 C6 F1 178.3(4)
C4 C5 C6 C7 0.2(7)
C13 N3 C7 C8 -148.1(4)
C16 N3 C7 C8 70.4(5)
C13 N3 C7 C6 30.9(6)
C16 N3 C7 C6 -110.7(5)
F1 C6 C7 N3 2.7(6)
C5 C6 C7 N3 -179.2(4)
F1 C6 C7 C8 -178.3(3)
C5 C6 C7 C8 -0.2(6)
C9 O4 C8 C7 -159.0(4)
C9 O4 C8 C11 22.7(5)
N3 C7 C8 O4 -0.8(6)
C6 C7 C8 O4 -179.9(4)
N3 C7 C8 C11 177.4(4)
C6 C7 C8 C11 -1.6(6)
N2 N1 C9 O4 62.1(4)
C12 N1 C9 O4 -59.3(4)
C8 O4 C9 N1 -56.7(4)
C11 N2 C10 C2 0.7(6)
N1 N2 C10 C2 177.0(4)
C3 C2 C10 N2 -1.8(6)
C1 C2 C10 N2 -178.9(4)
C10 N2 C11 C4 2.2(6)
N1 N2 C11 C4 -174.1(3)
C10 N2 C11 C8 -178.1(4)
N1 N2 C11 C8 5.6(5)
C5 C4 C11 N2 176.4(4)
C3 C4 C11 N2 -3.9(6)
C5 C4 C11 C8 -3.3(6)
C3 C4 C11 C8 176.4(4)
O4 C8 C11 N2 2.0(6)
C7 C8 C11 N2 -176.2(4)
O4 C8 C11 C4 -178.3(3)
C7 C8 C11 C4 3.4(6)
C7 N3 C13 C14 157.3(4)
C16 N3 C13 C14 -58.9(5)
C15 N4 C14 C13 -59.0(5)
C17 N4 C14 C13 176.7(3)
N3 C13 C14 N4 59.4(5)
C14 N4 C15 C16 57.3(5)
C17 N4 C15 C16 -178.7(4)
C7 N3 C16 C15 -156.2(3)
C13 N3 C16 C15 58.4(5)
N4 C15 C16 N3 -56.9(5)

loop_
_cod_related_entry_id
_cod_related_entry_database
_cod_related_entry_code
1 ChemSpider 54663
